data_2204781
loop_
_publ_author_name
'Yamin, Bohari M.'
'Hassan, Ibrahim N.'

_publ_section_title
;
 1-(2-Morpholinoethyl)-3-(3-phenylacryloyl)thiourea
;
_journal_issue 12
_journal_name_full 'Acta Crystallographica Section E'
_journal_page_first o2513
_journal_page_last o2514
_journal_paper_doi 10.1107/S1600536804030831
_journal_volume 60
_journal_year 2004
_chemical_formula_iupac 'C16 H21 N3 O2 S'
_chemical_formula_moiety 'C16 H21 N3 O2 S'
_chemical_formula_sum 'C16 H21 N3 O2 S'
_chemical_formula_weight 319.42
_chemical_melting_point .4505E-305
_chemical_name_systematic
;
1-(2-Morpholinoethyl)-3-(3-phenylacryloyl)thiourea
;
_space_group_IT_number 2
_symmetry_cell_setting triclinic
_symmetry_space_group_name_Hall '-P 1'
_symmetry_space_group_name_H-M 'P -1'
_atom_sites_solution_hydrogens geom
_atom_sites_solution_primary direct
_atom_sites_solution_secondary difmap
_audit_creation_method SHELXL-97
_cell_angle_alpha 98.711(4)
_cell_angle_beta 93.971(4)
_cell_angle_gamma 104.444(4)
_cell_formula_units_Z 2
_cell_length_a 6.1452(14)
_cell_length_b 9.731(2)
_cell_length_c 14.690(3)
_cell_measurement_reflns_used 775
_cell_measurement_temperature 273(2)
_cell_measurement_theta_max 26.0
_cell_measurement_theta_min 1.4
_cell_volume 835.6(3)
_computing_cell_refinement 'SAINT (Siemens, 1996)'
_computing_data_collection 'SMART (Siemens, 1996)'
_computing_data_reduction SAINT
_computing_molecular_graphics SHELXTL
_computing_publication_material
;
SHELXTL, PARST (Nardelli, 1995) and PLATON (Spek, 2003)
;
_computing_structure_refinement SHELXTL
_computing_structure_solution 'SHELXTL (Sheldrick, 1997)'
_diffrn_ambient_temperature 273(2)
_diffrn_detector_area_resol_mean 83.66
_diffrn_measured_fraction_theta_full 0.99
_diffrn_measured_fraction_theta_max 0.99
_diffrn_measurement_device_type 'Bruker SMART APEX CCD area-detector'
_diffrn_measurement_method \w
_diffrn_radiation_monochromator graphite
_diffrn_radiation_source 'fine-focus sealed tube'
_diffrn_radiation_type MoK\a
_diffrn_radiation_wavelength 0.71073
_diffrn_reflns_av_R_equivalents 0.0190
_diffrn_reflns_av_sigmaI/netI 0.0219
_diffrn_reflns_limit_h_max 7
_diffrn_reflns_limit_h_min -7
_diffrn_reflns_limit_k_max 12
_diffrn_reflns_limit_k_min -12
_diffrn_reflns_limit_l_max 18
_diffrn_reflns_limit_l_min -18
_diffrn_reflns_number 8635
_diffrn_reflns_theta_full 26.0
_diffrn_reflns_theta_max 26.0
_diffrn_reflns_theta_min 1.4
_diffrn_standards_decay_% 0
_diffrn_standards_interval_count 0
_diffrn_standards_interval_time 0
_diffrn_standards_number 0
_exptl_absorpt_coefficient_mu 0.204
_exptl_absorpt_correction_T_max 0.960
_exptl_absorpt_correction_T_min 0.921
_exptl_absorpt_correction_type multi-scan
_exptl_absorpt_process_details '(SADABS; Sheldrick, 1996)'
_exptl_crystal_colour colourless
_exptl_crystal_density_diffrn 1.270
_exptl_crystal_density_method 'not measured'
_exptl_crystal_description block
_exptl_crystal_F_000 340
_exptl_crystal_size_max 0.41
_exptl_crystal_size_mid 0.34
_exptl_crystal_size_min 0.20
_refine_diff_density_max 0.21
_refine_diff_density_min -0.15
_refine_ls_extinction_method none
_refine_ls_goodness_of_fit_ref 1.15
_refine_ls_hydrogen_treatment constr
_refine_ls_matrix_type full
_refine_ls_number_parameters 199
_refine_ls_number_reflns 3267
_refine_ls_number_restraints 0
_refine_ls_restrained_S_all 1.15
_refine_ls_R_factor_all 0.065
_refine_ls_R_factor_gt 0.053
_refine_ls_shift/su_max 0.000
_refine_ls_shift/su_mean 0.000
_refine_ls_structure_factor_coef Fsqd
_refine_ls_weighting_details 'calc w = 1/[\s^2^(Fo^2^)+(0.0564P)^2^+0.1504P] where P = (Fo^2^+2Fc^2^)/3'
_refine_ls_weighting_scheme calc
_refine_ls_wR_factor_gt 0.125
_refine_ls_wR_factor_ref 0.131
_reflns_number_gt 2748
_reflns_number_total 3267
_reflns_threshold_expression I>2\s(I)
_cod_data_source_file rn6031.cif
_cod_data_source_block I
_cod_depositor_comments
;
The following automatic conversions were performed:
'_symmetry_cell_setting' value 'Triclinic' changed to 'triclinic'
according to '/home/saulius/struct/CIF-dictionaries/cif_core.dic'
dictionary named 'cif_core.dic' version 2.4.1 from 2010-06-29.

Automatic conversion script
Id: cif_fix_enum 1527 2010-12-29 10:47:43Z saulius 

The following automatic conversions were performed:

'_symmetry_cell_setting' value 'Triclinic' changed to 'triclinic'
according to /home/saulius/struct/CIF-dictionaries/cif_core.dic
dictionary named 'cif_core.dic' version 2.4.1 from 2010-06-29.

Automatic conversion script
Id: cif_fix_values 1715 2011-07-08 13:25:40Z adriana 
;
_cod_database_code 2204781
_cod_database_fobs_code 2204781

loop_
_symmetry_equiv_pos_as_xyz
'x, y, z'
'-x, -y, -z'

loop_
_atom_site_label
_atom_site_fract_x
_atom_site_fract_y
_atom_site_fract_z
_atom_site_U_iso_or_equiv
_atom_site_adp_type
_atom_site_calc_flag
_atom_site_refinement_flags
_atom_site_occupancy
_atom_site_type_symbol
S1 1.35549(10) 1.27527(6) 0.61140(4) 0.0698(2) Uani d . 1 S
O1 0.8294(3) 0.98484(15) 0.74904(12) 0.0746(5) Uani d . 1 O
O2 1.0481(3) 0.52357(16) 0.76382(12) 0.0729(4) Uani d . 1 O
N1 1.0153(3) 1.19653(17) 0.70893(12) 0.0567(4) Uani d . 1 N
H1A 1.0213 1.2868 0.7161 0.068 Uiso calc R 1 H
N2 1.1533(3) 1.01339(18) 0.63855(12) 0.0611(5) Uani d . 1 N
H2A 1.0518 0.9585 0.6639 0.073 Uiso calc R 1 H
N3 1.1277(3) 0.72743(16) 0.64278(11) 0.0529(4) Uani d . 1 N
C1 0.3781(4) 1.3261(3) 0.90010(16) 0.0727(6) Uani d . 1 C
H1 0.4452 1.3748 0.8552 0.087 Uiso calc R 1 H
C2 0.2427(5) 1.3862(3) 0.95621(19) 0.0870(8) Uani d . 1 C
H2 0.2179 1.4742 0.9481 0.104 Uiso calc R 1 H
C3 0.1453(4) 1.3182(3) 1.02322(18) 0.0830(7) Uani d . 1 C
H3 0.0564 1.3603 1.0614 0.100 Uiso calc R 1 H
C4 0.1780(5) 1.1890(3) 1.0342(2) 0.0911(8) Uani d . 1 C
H4 0.1132 1.1426 1.0804 0.109 Uiso calc R 1 H
C5 0.3078(4) 1.1263(3) 0.97658(19) 0.0830(7) Uani d . 1 C
H5 0.3237 1.0355 0.9828 0.100 Uiso calc R 1 H
C6 0.4148(3) 1.1952(2) 0.90991(14) 0.0581(5) Uani d . 1 C
C7 0.5619(4) 1.1298(2) 0.85385(14) 0.0600(5) Uani d . 1 C
H7 0.5414 1.0312 0.8508 0.072 Uiso calc R 1 H
C8 0.7194(4) 1.1943(2) 0.80725(14) 0.0592(5) Uani d . 1 C
H8 0.7455 1.2928 0.8081 0.071 Uiso calc R 1 H
C9 0.8556(3) 1.1142(2) 0.75376(14) 0.0562(5) Uani d . 1 C
C10 1.1680(3) 1.1521(2) 0.65354(13) 0.0530(5) Uani d . 1 C
C11 1.2957(4) 0.9461(2) 0.58235(16) 0.0660(6) Uani d . 1 C
H11A 1.4441 0.9635 0.6161 0.079 Uiso calc R 1 H
H11B 1.3137 0.9862 0.5259 0.079 Uiso calc R 1 H
C12 1.1847(4) 0.7870(2) 0.55938(15) 0.0671(6) Uani d . 1 C
H12A 1.0481 0.7699 0.5173 0.081 Uiso calc R 1 H
H12B 1.2860 0.7383 0.5283 0.081 Uiso calc R 1 H
C13 1.3131(4) 0.6869(2) 0.68884(18) 0.0690(6) Uani d . 1 C
H13A 1.4458 0.7684 0.7014 0.083 Uiso calc R 1 H
H13B 1.3500 0.6091 0.6487 0.083 Uiso calc R 1 H
C14 1.2488(4) 0.6393(3) 0.77800(19) 0.0784(7) Uani d . 1 C
H14A 1.3717 0.6089 0.8067 0.094 Uiso calc R 1 H
H14B 1.2256 0.7201 0.8200 0.094 Uiso calc R 1 H
C15 0.8693(4) 0.5653(3) 0.71794(17) 0.0700(6) Uani d . 1 C
H15A 0.8382 0.6463 0.7570 0.084 Uiso calc R 1 H
H15B 0.7334 0.4861 0.7078 0.084 Uiso calc R 1 H
C16 0.9283(4) 0.6063(2) 0.62717(16) 0.0677(6) Uani d . 1 C
H16A 0.9574 0.5253 0.5874 0.081 Uiso calc R 1 H
H16B 0.8030 0.6324 0.5967 0.081 Uiso calc R 1 H

loop_
_atom_site_aniso_label
_atom_site_aniso_U_11
_atom_site_aniso_U_22
_atom_site_aniso_U_33
_atom_site_aniso_U_12
_atom_site_aniso_U_13
_atom_site_aniso_U_23
S1 0.0620(4) 0.0649(4) 0.0851(4) 0.0063(3) 0.0254(3) 0.0311(3)
O1 0.0815(11) 0.0507(9) 0.0967(12) 0.0129(7) 0.0462(9) 0.0203(8)
O2 0.0630(9) 0.0612(9) 0.0991(12) 0.0118(7) 0.0183(8) 0.0314(8)
N1 0.0552(10) 0.0489(9) 0.0691(10) 0.0108(7) 0.0188(8) 0.0195(8)
N2 0.0609(10) 0.0552(10) 0.0725(11) 0.0123(8) 0.0301(9) 0.0228(8)
N3 0.0516(9) 0.0496(9) 0.0583(10) 0.0128(7) 0.0163(7) 0.0084(7)
C1 0.0829(16) 0.0787(16) 0.0681(14) 0.0318(13) 0.0245(12) 0.0239(12)
C2 0.104(2) 0.0899(18) 0.0855(18) 0.0505(16) 0.0271(16) 0.0224(14)
C3 0.0779(16) 0.106(2) 0.0757(16) 0.0403(15) 0.0257(13) 0.0130(15)
C4 0.0913(19) 0.107(2) 0.0916(19) 0.0344(17) 0.0465(16) 0.0371(16)
C5 0.0866(18) 0.0793(16) 0.0981(19) 0.0296(14) 0.0436(15) 0.0340(14)
C6 0.0530(11) 0.0637(13) 0.0580(12) 0.0133(9) 0.0103(9) 0.0135(10)
C7 0.0634(13) 0.0561(12) 0.0633(13) 0.0154(10) 0.0179(10) 0.0153(10)
C8 0.0610(12) 0.0520(11) 0.0665(13) 0.0130(9) 0.0158(10) 0.0160(10)
C9 0.0545(12) 0.0534(12) 0.0608(12) 0.0085(9) 0.0143(9) 0.0161(9)
C10 0.0473(10) 0.0579(12) 0.0556(11) 0.0105(9) 0.0089(9) 0.0201(9)
C11 0.0665(13) 0.0679(14) 0.0706(14) 0.0186(11) 0.0314(11) 0.0218(11)
C12 0.0718(14) 0.0693(14) 0.0602(13) 0.0171(11) 0.0229(11) 0.0070(10)
C13 0.0498(12) 0.0608(13) 0.0994(17) 0.0120(10) 0.0190(11) 0.0226(12)
C14 0.0597(14) 0.0780(16) 0.0984(18) 0.0080(12) 0.0022(12) 0.0384(14)
C15 0.0518(12) 0.0688(14) 0.0861(16) 0.0042(10) 0.0165(11) 0.0188(12)
C16 0.0579(13) 0.0655(13) 0.0709(14) 0.0037(10) 0.0083(11) 0.0053(11)

loop_
_atom_type_symbol
_atom_type_description
_atom_type_scat_dispersion_real
_atom_type_scat_dispersion_imag
_atom_type_scat_source
C C 0.0033 0.0016 'International Tables Vol C Tables 4.2.6.8 and 6.1.1.4'
H H 0.0000 0.0000 'International Tables Vol C Tables 4.2.6.8 and 6.1.1.4'
N N 0.0061 0.0033 'International Tables Vol C Tables 4.2.6.8 and 6.1.1.4'
O O 0.0106 0.0060 'International Tables Vol C Tables 4.2.6.8 and 6.1.1.4'
S S 0.1246 0.1234 'International Tables Vol C Tables 4.2.6.8 and 6.1.1.4'

loop_
_geom_angle_atom_site_label_1
_geom_angle_atom_site_label_2
_geom_angle_atom_site_label_3
_geom_angle
_geom_angle_publ_flag
C15 O2 C14 109.53(16) ?
C9 N1 C10 128.18(17) yes
C9 N1 H1A 115.9 ?
C10 N1 H1A 115.9 ?
C10 N2 C11 124.72(17) yes
C10 N2 H2A 117.6 ?
C11 N2 H2A 117.6 ?
C16 N3 C13 109.11(17) ?
C16 N3 C12 113.62(17) ?
C13 N3 C12 113.36(17) ?
C6 C1 C2 120.7(2) ?
C6 C1 H1 119.6 ?
C2 C1 H1 119.6 ?
C3 C2 C1 120.7(2) ?
C3 C2 H2 119.6 ?
C1 C2 H2 119.6 ?
C4 C3 C2 119.7(2) ?
C4 C3 H3 120.1 ?
C2 C3 H3 120.1 ?
C3 C4 C5 119.9(2) ?
C3 C4 H4 120.1 ?
C5 C4 H4 120.1 ?
C4 C5 C6 121.6(2) ?
C4 C5 H5 119.2 ?
C6 C5 H5 119.2 ?
C1 C6 C5 117.3(2) ?
C1 C6 C7 122.47(19) ?
C5 C6 C7 120.3(2) ?
C8 C7 C6 127.4(2) ?
C8 C7 H7 116.3 ?
C6 C7 H7 116.3 ?
C7 C8 C9 121.38(19) ?
C7 C8 H8 119.3 ?
C9 C8 H8 119.3 ?
O1 C9 N1 122.43(19) ?
O1 C9 C8 122.82(18) ?
N1 C9 C8 114.75(18) ?
N2 C10 N1 116.43(17) yes
N2 C10 S1 124.57(15) ?
N1 C10 S1 119.00(15) ?
N2 C11 C12 108.07(17) ?
N2 C11 H11A 110.1 ?
C12 C11 H11A 110.1 ?
N2 C11 H11B 110.1 ?
C12 C11 H11B 110.1 ?
H11A C11 H11B 108.4 ?
N3 C12 C11 111.27(17) ?
N3 C12 H12A 109.4 ?
C11 C12 H12A 109.4 ?
N3 C12 H12B 109.4 ?
C11 C12 H12B 109.4 ?
H12A C12 H12B 108.0 ?
N3 C13 C14 110.20(18) ?
N3 C13 H13A 109.6 ?
C14 C13 H13A 109.6 ?
N3 C13 H13B 109.6 ?
C14 C13 H13B 109.6 ?
H13A C13 H13B 108.1 ?
O2 C14 C13 111.9(2) ?
O2 C14 H14A 109.2 ?
C13 C14 H14A 109.2 ?
O2 C14 H14B 109.2 ?
C13 C14 H14B 109.2 ?
H14A C14 H14B 107.9 ?
O2 C15 C16 111.33(18) ?
O2 C15 H15A 109.4 ?
C16 C15 H15A 109.4 ?
O2 C15 H15B 109.4 ?
C16 C15 H15B 109.4 ?
H15A C15 H15B 108.0 ?
N3 C16 C15 109.23(18) ?
N3 C16 H16A 109.8 ?
C15 C16 H16A 109.8 ?
N3 C16 H16B 109.8 ?
C15 C16 H16B 109.8 ?
H16A C16 H16B 108.3 ?

loop_
_geom_bond_atom_site_label_1
_geom_bond_atom_site_label_2
_geom_bond_distance
_geom_bond_publ_flag
S1 C10 1.6675(19) yes
O1 C9 1.219(2) yes
O2 C15 1.425(3) yes
O2 C14 1.426(3) yes
N1 C9 1.377(2) yes
N1 C10 1.389(3) yes
N1 H1A 0.8600 ?
N2 C10 1.314(3) yes
N2 C11 1.449(3) yes
N2 H2A 0.8600 ?
N3 C16 1.450(3) yes
N3 C13 1.453(3) yes
N3 C12 1.460(3) yes
C1 C6 1.375(3) ?
C1 C2 1.380(3) ?
C1 H1 0.9300 ?
C2 C3 1.359(3) ?
C2 H2 0.9300 ?
C3 C4 1.352(4) ?
C3 H3 0.9300 ?
C4 C5 1.380(3) ?
C4 H4 0.9300 ?
C5 C6 1.382(3) ?
C5 H5 0.9300 ?
C6 C7 1.459(3) ?
C7 C8 1.311(3) yes
C7 H7 0.9300 ?
C8 C9 1.468(3) ?
C8 H8 0.9300 ?
C11 C12 1.503(3) ?
C11 H11A 0.9700 ?
C11 H11B 0.9700 ?
C12 H12A 0.9700 ?
C12 H12B 0.9700 ?
C13 C14 1.500(3) ?
C13 H13A 0.9700 ?
C13 H13B 0.9700 ?
C14 H14A 0.9700 ?
C14 H14B 0.9700 ?
C15 C16 1.492(3) ?
C15 H15A 0.9700 ?
C15 H15B 0.9700 ?
C16 H16A 0.9700 ?
C16 H16B 0.9700 ?

loop_
_geom_hbond_atom_site_label_D
_geom_hbond_atom_site_label_H
_geom_hbond_atom_site_label_A
_geom_hbond_site_symmetry_A
_geom_hbond_distance_DH
_geom_hbond_distance_HA
_geom_hbond_distance_DA
_geom_hbond_angle_DHA
_geom_hbond_publ_flag
N2 H2A O1 1_555 0.86 1.95 2.642(3) 136 yes
N2 H2A N3 1_555 0.86 2.39 2.758(2) 107 yes
C7 H7 O1 1_555 0.93 2.48 2.813(3) 101 yes
N1 H1A O2 1_565 0.86 2.27 3.114(2) 169 yes
C15 H15B S1 1_445 0.97 2.81 3.731(3) 159 no

loop_
_cod_related_entry_id
_cod_related_entry_database
_cod_related_entry_code
1 ChemSpider 30654773
